data_1552826
loop_
_publ_author_name
'Kim, Kyung-su'
'Cho, Hye Jin'
'Lee, Jookyeong'
'Ha, Seonggyun'
'Song, Sun Gu'
'Kim, Seunghun'
'Yun, Wan Soo'
'Kim, Seong Kyu'
'Huh, Joonsuk'
'Song, Changsik'

_publ_section_title
;
 Dynamic Covalent Hydrazone Supramolecular Polymers toward Multiresponsive
 Self-Assembled Nanowire System
;
_journal_issue 20
_journal_name_full Macromolecules
_journal_page_first 8278
_journal_paper_doi 10.1021/acs.macromol.8b01909
_journal_volume 51
_journal_year 2018
_chemical_formula_moiety 'C14 H14 N3 O, C H4 O, I'
_chemical_formula_sum 'C15 H18 I N3 O2'
_chemical_formula_weight 399.22
_space_group_crystal_system monoclinic
_space_group_IT_number 14
_space_group_name_Hall '-P 2yn'
_space_group_name_H-M_alt 'P 1 21/n 1'
_atom_sites_solution_hydrogens geom
_atom_sites_solution_primary dual
_audit_creation_date 2016-12-05
_audit_creation_method
;
Olex2 1.2
(compiled 2016.11.30 svn.r3356 for OlexSys, GUI svn.r5269)
;
_cell_angle_alpha 90
_cell_angle_beta 96.39(5)
_cell_angle_gamma 90
_cell_formula_units_Z 4
_cell_length_a 7.084(12)
_cell_length_b 12.892(12)
_cell_length_c 18.30(2)
_cell_measurement_reflns_used 8883
_cell_measurement_temperature 300
_cell_measurement_theta_max 26.032
_cell_measurement_theta_min 2.738
_cell_volume 1661(4)
_computing_cell_refinement 'SAINT v8.34A (Bruker, 2013)'
_computing_data_reduction 'SAINT v8.34A (Bruker, 2013)'
_computing_molecular_graphics 'Olex2 (Dolomanov et al., 2009)'
_computing_publication_material 'Olex2 (Dolomanov et al., 2009)'
_computing_structure_refinement 'XL (Sheldrick, 2008)'
_computing_structure_solution 'XT (Sheldrick, 2015)'
_diffrn_ambient_temperature 300
_diffrn_measured_fraction_theta_full 0.999
_diffrn_measured_fraction_theta_max 0.995
_diffrn_measurement_device_type 'Bruker APEX-II CCD'
_diffrn_measurement_method '\f and \w scans'
_diffrn_radiation_type MoK\a
_diffrn_radiation_wavelength 0.71073
_diffrn_reflns_av_R_equivalents 0.0469
_diffrn_reflns_av_unetI/netI 0.0291
_diffrn_reflns_Laue_measured_fraction_full 0.999
_diffrn_reflns_Laue_measured_fraction_max 0.995
_diffrn_reflns_limit_h_max 8
_diffrn_reflns_limit_h_min -8
_diffrn_reflns_limit_k_max 15
_diffrn_reflns_limit_k_min -15
_diffrn_reflns_limit_l_max 22
_diffrn_reflns_limit_l_min -22
_diffrn_reflns_number 20273
_diffrn_reflns_point_group_measured_fraction_full 0.999
_diffrn_reflns_point_group_measured_fraction_max 0.995
_diffrn_reflns_theta_full 26.000
_diffrn_reflns_theta_max 26.071
_diffrn_reflns_theta_min 2.239
_diffrn_standards_number 0
_exptl_absorpt_coefficient_mu 1.935
_exptl_absorpt_correction_T_max 0.7453
_exptl_absorpt_correction_T_min 0.6359
_exptl_absorpt_correction_type multi-scan
_exptl_absorpt_process_details
;
SADABS-2014/5 (Bruker,2014/5) was used for absorption correction.
wR2(int) was 0.0792 before and 0.0693 after correction.
The Ratio of minimum to maximum transmission is 0.8532.
The \l/2 correction factor is 0.00150.
;
_exptl_crystal_colour 'clear light yellow'
_exptl_crystal_colour_lustre clear
_exptl_crystal_colour_modifier light
_exptl_crystal_colour_primary yellow
_exptl_crystal_density_diffrn 1.596
_exptl_crystal_description block
_exptl_crystal_F_000 792
_exptl_crystal_size_max 0.2
_exptl_crystal_size_mid 0.2
_exptl_crystal_size_min 0.2
_refine_diff_density_max 0.340
_refine_diff_density_min -0.966
_refine_diff_density_rms 0.119
_refine_ls_extinction_method none
_refine_ls_goodness_of_fit_ref 1.135
_refine_ls_hydrogen_treatment constr
_refine_ls_matrix_type full
_refine_ls_number_parameters 193
_refine_ls_number_reflns 3276
_refine_ls_number_restraints 0
_refine_ls_restrained_S_all 1.135
_refine_ls_R_factor_all 0.0478
_refine_ls_R_factor_gt 0.0396
_refine_ls_shift/su_max 0.001
_refine_ls_shift/su_mean 0.000
_refine_ls_structure_factor_coef Fsqd
_refine_ls_weighting_details 'w=1/[\s^2^(Fo^2^)+(0.0477P)^2^+0.7331P] where P=(Fo^2^+2Fc^2^)/3'
_refine_ls_weighting_scheme calc
_refine_ls_wR_factor_gt 0.0919
_refine_ls_wR_factor_ref 0.0958
_reflns_Friedel_coverage 0.000
_reflns_number_gt 2853
_reflns_number_total 3276
_reflns_threshold_expression 'I > 2\s(I)'
_cod_data_source_file ma8b01909_si_003.cif
_cod_data_source_block methylpyridinium_hydrazone
_cod_database_code 1552826
_shelx_space_group_comment
;
The symmetry employed for this shelxl refinement is uniquely defined
by the following loop, which should always be used as a source of
symmetry information in preference to the above space-group names.
They are only intended as comments.
;
_olex2_refinement_description
;
1. Fixed Uiso
 At 1.2 times of:
  All C(H) groups, All N(H) groups
 At 1.5 times of:
  All C(H,H,H) groups, All O(H) groups
2.a Aromatic/amide H refined with riding coordinates:
 N9(H9), C2(H2), C3(H3), C5(H5), C6(H6), C7(H7), C13(H13), C14(H14), C15(H15),
 C16(H16), C17(H17)
2.b Idealised Me refined as rotating group:
 C18(H18A,H18B,H18C), C20(H20A,H20B,H20C)
2.c Idealised tetrahedral OH refined as rotating group:
 O19(H19)
;
_shelx_shelxl_version_number 2014/7
_olex2_submission_special_instructions 'No special instructions were received'

loop_
_space_group_symop_operation_xyz
'x, y, z'
'-x+1/2, y+1/2, -z+1/2'
'-x, -y, -z'
'x-1/2, -y-1/2, z-1/2'

loop_
_atom_site_label
_atom_site_type_symbol
_atom_site_fract_x
_atom_site_fract_y
_atom_site_fract_z
_atom_site_U_iso_or_equiv
_atom_site_adp_type
_atom_site_occupancy
_atom_site_site_symmetry_order
_atom_site_calc_flag
_atom_site_refinement_flags_posn
O11 O 0.1809(4) 0.5658(2) 0.61001(12) 0.0681(7) Uani 1 1 d .
N1 N 0.3656(4) 0.0287(2) 0.69227(13) 0.0473(6) Uani 1 1 d .
N8 N 0.2778(4) 0.37485(19) 0.57371(14) 0.0476(6) Uani 1 1 d .
N9 N 0.2592(4) 0.45363(19) 0.52369(13) 0.0475(6) Uani 1 1 d .
H9 H 0.2756 0.4428 0.4785 0.057 Uiso 1 1 calc R
C2 C 0.3662(5) 0.1250(2) 0.72018(18) 0.0526(8) Uani 1 1 d .
H2 H 0.3798 0.1343 0.7709 0.063 Uiso 1 1 calc R
C3 C 0.3469(5) 0.2095(3) 0.67511(18) 0.0547(8) Uani 1 1 d .
H3 H 0.3480 0.2757 0.6953 0.066 Uiso 1 1 calc R
C4 C 0.3257(4) 0.1972(2) 0.59889(16) 0.0447(6) Uani 1 1 d .
C5 C 0.3286(5) 0.0968(3) 0.57158(18) 0.0542(8) Uani 1 1 d .
H5 H 0.3165 0.0854 0.5211 0.065 Uiso 1 1 calc R
C6 C 0.3494(5) 0.0141(3) 0.61947(18) 0.0545(8) Uani 1 1 d .
H6 H 0.3523 -0.0530 0.6009 0.065 Uiso 1 1 calc R
C7 C 0.3041(5) 0.2845(2) 0.54853(17) 0.0504(7) Uani 1 1 d .
H7 H 0.3093 0.2745 0.4985 0.060 Uiso 1 1 calc R
C10 C 0.2135(4) 0.5509(2) 0.54734(16) 0.0470(7) Uani 1 1 d .
C12 C 0.2035(4) 0.6358(2) 0.49117(16) 0.0414(6) Uani 1 1 d .
C13 C 0.1721(5) 0.7354(3) 0.51653(17) 0.0535(8) Uani 1 1 d .
H13 H 0.1592 0.7461 0.5660 0.064 Uiso 1 1 calc R
C14 C 0.1601(5) 0.8181(3) 0.46853(19) 0.0604(9) Uani 1 1 d .
H14 H 0.1385 0.8844 0.4858 0.072 Uiso 1 1 calc R
C15 C 0.1797(5) 0.8035(3) 0.39515(18) 0.0555(8) Uani 1 1 d .
H15 H 0.1718 0.8598 0.3631 0.067 Uiso 1 1 calc R
C16 C 0.2110(5) 0.7050(3) 0.36934(17) 0.0547(8) Uani 1 1 d .
H16 H 0.2249 0.6948 0.3199 0.066 Uiso 1 1 calc R
C17 C 0.2216(5) 0.6216(2) 0.41713(17) 0.0481(7) Uani 1 1 d .
H17 H 0.2412 0.5553 0.3995 0.058 Uiso 1 1 calc R
C18 C 0.3858(6) -0.0618(3) 0.74141(19) 0.0657(9) Uani 1 1 d .
H18A H 0.2896 -0.1120 0.7257 0.099 Uiso 1 1 calc GR
H18B H 0.3719 -0.0403 0.7907 0.099 Uiso 1 1 calc GR
H18C H 0.5090 -0.0922 0.7399 0.099 Uiso 1 1 calc GR
O19 O 0.2937(7) 0.3720(2) 0.37373(18) 0.1015(13) Uani 1 1 d .
H19 H 0.2590 0.3113 0.3738 0.152 Uiso 1 1 calc GR
C20 C 0.3854(8) 0.3902(4) 0.3129(3) 0.0943(16) Uani 1 1 d .
H20A H 0.2963 0.3854 0.2695 0.141 Uiso 1 1 calc GR
H20B H 0.4839 0.3396 0.3105 0.141 Uiso 1 1 calc GR
H20C H 0.4403 0.4583 0.3161 0.141 Uiso 1 1 calc GR
I1 I 0.14264(4) 0.11469(2) 0.35018(2) 0.06332(13) Uani 1 1 d .

loop_
_atom_site_aniso_label
_atom_site_aniso_U_11
_atom_site_aniso_U_22
_atom_site_aniso_U_33
_atom_site_aniso_U_23
_atom_site_aniso_U_13
_atom_site_aniso_U_12
O11 0.108(2) 0.0582(15) 0.0398(12) 0.0010(11) 0.0158(12) 0.0057(14)
N1 0.0545(15) 0.0473(15) 0.0405(13) 0.0092(11) 0.0077(11) 0.0045(11)
N8 0.0529(15) 0.0474(15) 0.0426(14) 0.0092(11) 0.0051(11) -0.0001(11)
N9 0.0623(15) 0.0427(13) 0.0386(12) 0.0061(11) 0.0104(11) 0.0031(11)
C2 0.066(2) 0.058(2) 0.0345(15) 0.0008(13) 0.0081(14) 0.0062(15)
C3 0.072(2) 0.0502(19) 0.0427(16) 0.0017(15) 0.0094(14) 0.0090(15)
C4 0.0471(16) 0.0448(16) 0.0424(15) 0.0027(13) 0.0059(12) 0.0025(13)
C5 0.071(2) 0.0540(19) 0.0360(15) 0.0052(14) 0.0011(14) 0.0016(15)
C6 0.074(2) 0.0469(17) 0.0418(16) 0.0011(14) 0.0040(14) 0.0021(15)
C7 0.0632(19) 0.0492(18) 0.0390(15) 0.0066(13) 0.0072(13) 0.0018(14)
C10 0.0526(17) 0.0490(17) 0.0392(15) 0.0016(13) 0.0053(12) -0.0024(13)
C12 0.0432(15) 0.0422(15) 0.0382(15) 0.0002(12) 0.0020(11) -0.0014(11)
C13 0.068(2) 0.0497(17) 0.0418(16) -0.0035(14) 0.0034(14) 0.0069(15)
C14 0.078(2) 0.0431(17) 0.059(2) -0.0043(15) 0.0036(17) 0.0015(15)
C15 0.066(2) 0.0448(17) 0.0545(18) 0.0089(15) -0.0010(15) -0.0076(15)
C16 0.068(2) 0.057(2) 0.0382(15) 0.0053(14) 0.0041(14) -0.0090(16)
C17 0.0650(19) 0.0382(15) 0.0410(16) -0.0009(12) 0.0061(14) -0.0024(13)
C18 0.088(3) 0.058(2) 0.0530(19) 0.0192(17) 0.0120(17) 0.0111(18)
O19 0.189(4) 0.0559(17) 0.0699(19) -0.0074(14) 0.060(2) -0.0170(19)
C20 0.104(4) 0.119(4) 0.062(3) -0.013(2) 0.022(2) -0.017(3)
I1 0.0862(2) 0.05346(17) 0.05193(17) -0.00358(9) 0.01484(12) 0.00413(11)

loop_
_atom_type_symbol
_atom_type_description
_atom_type_scat_dispersion_real
_atom_type_scat_dispersion_imag
_atom_type_scat_source
C C 0.0033 0.0016 'International Tables Vol C Tables 4.2.6.8 and 6.1.1.4'
H H 0.0000 0.0000 'International Tables Vol C Tables 4.2.6.8 and 6.1.1.4'
I I -0.4742 1.8119 'International Tables Vol C Tables 4.2.6.8 and 6.1.1.4'
N N 0.0061 0.0033 'International Tables Vol C Tables 4.2.6.8 and 6.1.1.4'
O O 0.0106 0.0060 'International Tables Vol C Tables 4.2.6.8 and 6.1.1.4'

loop_
_geom_angle_atom_site_label_1
_geom_angle_atom_site_label_2
_geom_angle_atom_site_label_3
_geom_angle
C2 N1 C18 120.4(3)
C6 N1 C2 120.3(3)
C6 N1 C18 119.3(3)
C7 N8 N9 116.4(3)
N8 N9 H9 120.8
N8 N9 C10 118.4(3)
C10 N9 H9 120.8
N1 C2 H2 119.6
N1 C2 C3 120.8(3)
C3 C2 H2 119.6
C2 C3 H3 119.8
C2 C3 C4 120.4(3)
C4 C3 H3 119.8
C3 C4 C7 122.6(3)
C5 C4 C3 117.5(3)
C5 C4 C7 119.9(3)
C4 C5 H5 120.1
C6 C5 C4 119.8(3)
C6 C5 H5 120.1
N1 C6 C5 121.1(3)
N1 C6 H6 119.5
C5 C6 H6 119.5
N8 C7 C4 119.2(3)
N8 C7 H7 120.4
C4 C7 H7 120.4
O11 C10 N9 121.2(3)
O11 C10 C12 122.4(3)
N9 C10 C12 116.4(3)
C13 C12 C10 116.2(3)
C17 C12 C10 124.8(3)
C17 C12 C13 118.9(3)
C12 C13 H13 119.9
C14 C13 C12 120.1(3)
C14 C13 H13 119.9
C13 C14 H14 119.7
C13 C14 C15 120.6(3)
C15 C14 H14 119.7
C14 C15 H15 120.1
C14 C15 C16 119.8(3)
C16 C15 H15 120.1
C15 C16 H16 120.1
C15 C16 C17 119.9(3)
C17 C16 H16 120.1
C12 C17 H17 119.7
C16 C17 C12 120.7(3)
C16 C17 H17 119.7
N1 C18 H18A 109.5
N1 C18 H18B 109.5
N1 C18 H18C 109.5
H18A C18 H18B 109.5
H18A C18 H18C 109.5
H18B C18 H18C 109.5
C20 O19 H19 109.5
O19 C20 H20A 109.5
O19 C20 H20B 109.5
O19 C20 H20C 109.5
H20A C20 H20B 109.5
H20A C20 H20C 109.5
H20B C20 H20C 109.5

loop_
_geom_bond_atom_site_label_1
_geom_bond_atom_site_label_2
_geom_bond_distance
O11 C10 1.210(4)
N1 C2 1.343(4)
N1 C6 1.338(5)
N1 C18 1.470(4)
N8 N9 1.364(3)
N8 C7 1.274(4)
N9 H9 0.8600
N9 C10 1.377(4)
C2 H2 0.9300
C2 C3 1.364(5)
C3 H3 0.9300
C3 C4 1.396(5)
C4 C5 1.389(5)
C4 C7 1.451(4)
C5 H5 0.9300
C5 C6 1.378(5)
C6 H6 0.9300
C7 H7 0.9300
C10 C12 1.498(4)
C12 C13 1.391(4)
C12 C17 1.388(5)
C13 H13 0.9300
C13 C14 1.378(5)
C14 H14 0.9300
C14 C15 1.379(5)
C15 H15 0.9300
C15 C16 1.381(5)
C16 H16 0.9300
C16 C17 1.383(4)
C17 H17 0.9300
C18 H18A 0.9600
C18 H18B 0.9600
C18 H18C 0.9600
O19 H19 0.8200
O19 C20 1.370(6)
C20 H20A 0.9600
C20 H20B 0.9600
C20 H20C 0.9600

loop_
_geom_torsion_atom_site_label_1
_geom_torsion_atom_site_label_2
_geom_torsion_atom_site_label_3
_geom_torsion_atom_site_label_4
_geom_torsion
O11 C10 C12 C13 5.9(5)
O11 C10 C12 C17 -173.5(3)
N1 C2 C3 C4 0.2(6)
N8 N9 C10 O11 -3.8(5)
N8 N9 C10 C12 177.3(2)
N9 N8 C7 C4 179.8(3)
N9 C10 C12 C13 -175.1(3)
N9 C10 C12 C17 5.4(4)
C2 N1 C6 C5 -1.5(5)
C2 C3 C4 C5 -1.2(5)
C2 C3 C4 C7 179.8(3)
C3 C4 C5 C6 0.8(5)
C3 C4 C7 N8 -9.7(5)
C4 C5 C6 N1 0.5(6)
C5 C4 C7 N8 171.3(3)
C6 N1 C2 C3 1.2(5)
C7 N8 N9 C10 174.2(3)
C7 C4 C5 C6 179.9(3)
C10 C12 C13 C14 -179.7(3)
C10 C12 C17 C16 -179.8(3)
C12 C13 C14 C15 -0.3(5)
C13 C12 C17 C16 0.8(5)
C13 C14 C15 C16 0.2(6)
C14 C15 C16 C17 0.3(5)
C15 C16 C17 C12 -0.8(5)
C17 C12 C13 C14 -0.2(5)
C18 N1 C2 C3 -179.8(3)
C18 N1 C6 C5 179.4(3)
